data_7107413
loop_
_publ_author_name
'Liangbing Gan'
'Shuming Liu'
'Yuanhua Shao'

_publ_section_title
;
 Synthesis of a green [60]fullerene derivative through cage-opening
 reactions
;
_journal_name_full Chem.Commun.
_journal_page_first 2531
_journal_paper_doi 10.1039/c2cc17164c
_journal_volume 48
_journal_year 2012
_chemical_formula_moiety 'C80 H28 N2 O7, 3(C H Cl3)'
_chemical_formula_sum 'C83 H31 Cl9 N2 O7'
_chemical_formula_weight 1487.15
_chemical_name_systematic
;
?
;
_space_group_IT_number 2
_symmetry_cell_setting triclinic
_symmetry_space_group_name_Hall '-P 1'
_symmetry_space_group_name_H-M 'P -1'
_atom_sites_solution_hydrogens geom
_atom_sites_solution_primary direct
_atom_sites_solution_secondary difmap
_audit_creation_method SHELXL-97
_cell_angle_alpha 75.211(4)
_cell_angle_beta 88.656(5)
_cell_angle_gamma 72.633(4)
_cell_formula_units_Z 2
_cell_length_a 14.7838(19)
_cell_length_b 15.0011(18)
_cell_length_c 15.416(2)
_cell_measurement_reflns_used 817
_cell_measurement_temperature 173(2)
_cell_measurement_theta_max 27.48
_cell_measurement_theta_min 2.17
_cell_volume 3149.7(7)
_computing_cell_refinement 'CrystalClear (Rigaku Inc., 2007)'
_computing_data_collection 'CrystalClear (Rigaku Inc., 2007)'
_computing_data_reduction 'CrystalClear (Rigaku Inc., 2007)'
_computing_molecular_graphics 'XP in Siemens SHELXTL (Sheldrick, 1994)'
_computing_publication_material 'SHELX97 (Sheldrick, 1997)'
_computing_structure_refinement 'SHELXL-97 (Sheldrick, 1997)'
_computing_structure_solution 'SHELXS-97 (Sheldrick, 1990)'
_diffrn_ambient_temperature 173(2)
_diffrn_measured_fraction_theta_full 0.998
_diffrn_measured_fraction_theta_max 0.998
_diffrn_measurement_device_type 'Saturn724+ CCD'
_diffrn_measurement_method '\w scans at fixed \c = 45\%'
_diffrn_radiation_monochromator graphite
_diffrn_radiation_source 'sealed tube'
_diffrn_radiation_type MoK\a
_diffrn_radiation_wavelength 0.71073
_diffrn_reflns_av_R_equivalents 0.0394
_diffrn_reflns_av_sigmaI/netI 0.0429
_diffrn_reflns_limit_h_max 17
_diffrn_reflns_limit_h_min -17
_diffrn_reflns_limit_k_max 17
_diffrn_reflns_limit_k_min -17
_diffrn_reflns_limit_l_max 18
_diffrn_reflns_limit_l_min -18
_diffrn_reflns_number 32471
_diffrn_reflns_theta_full 25.00
_diffrn_reflns_theta_max 25.00
_diffrn_reflns_theta_min 1.47
_exptl_absorpt_coefficient_mu 0.466
_exptl_absorpt_correction_T_max 0.9505
_exptl_absorpt_correction_T_min 0.9125
_exptl_absorpt_correction_type numerical
_exptl_absorpt_process_details 'CrystalClear (Rigaku Inc., 2007)'
_exptl_crystal_colour red
_exptl_crystal_density_diffrn 1.568
_exptl_crystal_density_method 'not measured'
_exptl_crystal_description block
_exptl_crystal_F_000 1504
_exptl_crystal_size_max 0.20
_exptl_crystal_size_mid 0.17
_exptl_crystal_size_min 0.11
_refine_diff_density_max 2.447
_refine_diff_density_min -0.650
_refine_diff_density_rms 0.085
_refine_ls_extinction_method none
_refine_ls_goodness_of_fit_ref 1.101
_refine_ls_hydrogen_treatment constr
_refine_ls_matrix_type full
_refine_ls_number_parameters 935
_refine_ls_number_reflns 11070
_refine_ls_number_restraints 42
_refine_ls_restrained_S_all 1.136
_refine_ls_R_factor_all 0.0951
_refine_ls_R_factor_gt 0.0863
_refine_ls_shift/su_max 0.001
_refine_ls_shift/su_mean 0.000
_refine_ls_structure_factor_coef Fsqd
_refine_ls_weighting_details 'calc w=1/[\s^2^(Fo^2^)+(0.1010P)^2^+6.8904P] where P=(Fo^2^+2Fc^2^)/3'
_refine_ls_weighting_scheme calc
_refine_ls_wR_factor_gt 0.2177
_refine_ls_wR_factor_ref 0.2250
_reflns_number_gt 9826
_reflns_number_total 11070
_reflns_threshold_expression >2sigma(I)
_cod_data_source_file c2cc17164c.txt
_cod_data_source_block sa700
_cod_original_sg_symbol_H-M P-1
_cod_database_code 7107413

loop_
_symmetry_equiv_pos_as_xyz
'x, y, z'
'-x, -y, -z'

loop_
_atom_site_label
_atom_site_type_symbol
_atom_site_fract_x
_atom_site_fract_y
_atom_site_fract_z
_atom_site_U_iso_or_equiv
_atom_site_adp_type
_atom_site_occupancy
_atom_site_symmetry_multiplicity
_atom_site_calc_flag
_atom_site_refinement_flags
_atom_site_disorder_assembly
_atom_site_disorder_group
Cl1 Cl 0.34020(18) 0.32039(18) 0.21597(17) 0.1047(7) Uani 1 1 d . . .
Cl2 Cl 0.24342(16) 0.23603(15) 0.11255(11) 0.0866(6) Uani 1 1 d . . .
Cl3 Cl 0.27843(11) 0.15810(11) 0.30271(9) 0.0605(4) Uani 1 1 d . . .
Cl4 Cl 0.7693(3) 0.2527(4) 0.2346(3) 0.1008(16) Uani 0.653(7) 1 d PDU A 1
Cl5 Cl 0.7379(3) 0.1741(3) 0.4153(3) 0.1011(14) Uani 0.653(7) 1 d PDU A 1
Cl4' Cl 0.7238(8) 0.3258(7) 0.1929(5) 0.111(3) Uani 0.347(7) 1 d PDU A 2
Cl5' Cl 0.7845(5) 0.1721(5) 0.3435(8) 0.129(4) Uani 0.347(7) 1 d PDU A 2
Cl6 Cl 0.58207(13) 0.25333(15) 0.28950(15) 0.0841(5) Uani 1 1 d . A .
Cl7 Cl 0.16215(17) 0.52978(17) -0.00235(16) 0.0991(7) Uani 1 1 d . . .
Cl8 Cl -0.02756(13) 0.64906(14) 0.00951(14) 0.0859(6) Uani 1 1 d . . .
Cl9 Cl 0.06635(12) 0.49675(11) 0.16271(10) 0.0638(4) Uani 1 1 d . . .
O1 O 0.1731(2) 0.3742(2) 0.37575(18) 0.0296(6) Uani 1 1 d . . .
H1 H 0.1916 0.4193 0.3442 0.036 Uiso 1 1 d R . .
O2 O 0.00474(19) 0.4442(2) 0.62583(19) 0.0293(6) Uani 1 1 d . . .
H2 H -0.0065 0.4976 0.6385 0.035 Uiso 1 1 d R . .
O3 O 0.3822(2) 0.4794(2) 0.4768(2) 0.0356(7) Uani 1 1 d . . .
O4 O 0.2406(2) 0.5431(2) 0.6948(2) 0.0428(8) Uani 1 1 d . . .
O5 O 0.4279(2) 0.5454(2) 0.6298(2) 0.0413(8) Uani 1 1 d . . .
O6 O 0.1557(2) 0.6462(2) 0.5160(2) 0.0392(7) Uani 1 1 d . . .
O7 O 0.2470(3) 0.6858(2) 0.4086(2) 0.0487(9) Uani 1 1 d . . .
N1 N 0.0490(2) 0.6065(2) 0.6183(2) 0.0288(7) Uani 1 1 d . . .
N2 N 0.2137(2) 0.5379(2) 0.3334(2) 0.0295(8) Uani 1 1 d . . .
C1 C 0.2153(3) 0.3628(3) 0.4620(3) 0.0255(8) Uani 1 1 d . . .
C2 C 0.1053(3) 0.4086(3) 0.6259(3) 0.0254(8) Uani 1 1 d . . .
C4 C 0.2617(3) 0.4668(3) 0.7509(3) 0.0303(9) Uani 1 1 d . . .
C5 C 0.4610(3) 0.4614(3) 0.6715(3) 0.0319(9) Uani 1 1 d . . .
C6 C 0.1915(3) 0.4605(3) 0.4844(3) 0.0245(8) Uani 1 1 d . . .
C7 C 0.1432(3) 0.4806(3) 0.5574(3) 0.0244(8) Uani 1 1 d . . .
C8 C 0.1116(3) 0.5809(3) 0.5649(3) 0.0274(9) Uani 1 1 d . . .
C9 C 0.2032(3) 0.6306(3) 0.4412(3) 0.0260(8) Uani 1 1 d . . .
C10 C 0.2037(3) 0.5434(3) 0.4139(3) 0.0265(8) Uani 1 1 d . . .
C11 C 0.6099(3) 0.1321(3) 0.7935(3) 0.0334(10) Uani 1 1 d . . .
C12 C 0.4814(3) 0.0029(3) 0.6488(3) 0.0341(10) Uani 1 1 d . . .
C13 C 0.4898(3) 0.0211(3) 0.8738(3) 0.0328(10) Uani 1 1 d . . .
C14 C 0.3174(3) 0.0702(3) 0.8917(3) 0.0330(10) Uani 1 1 d . . .
C15 C 0.4987(3) 0.0958(3) 0.9074(3) 0.0364(10) Uani 1 1 d . . .
C16 C 0.3475(3) 0.3373(3) 0.8711(3) 0.0316(9) Uani 1 1 d . . .
C17 C 0.3266(3) 0.1488(3) 0.9250(3) 0.0346(10) Uani 1 1 d . . .
C18 C 0.3933(3) 0.0365(3) 0.5945(3) 0.0325(9) Uani 1 1 d . . .
C19 C 0.5416(3) 0.0614(3) 0.6070(3) 0.0327(9) Uani 1 1 d . . .
C20 C 0.3083(3) 0.0087(3) 0.7333(3) 0.0317(9) Uani 1 1 d . . .
C21 C 0.5278(3) 0.3792(3) 0.6404(3) 0.0296(9) Uani 1 1 d . . .
C22 C 0.4254(3) 0.2569(3) 0.9084(3) 0.0329(9) Uani 1 1 d . . .
C23 C 0.5416(3) -0.0004(3) 0.7976(3) 0.0349(10) Uani 1 1 d . . .
C24 C 0.5732(3) 0.3061(3) 0.7199(3) 0.0326(9) Uani 1 1 d . . .
C25 C 0.5991(3) 0.0860(3) 0.6601(3) 0.0339(10) Uani 1 1 d . . .
C26 C 0.3567(3) 0.4178(3) 0.8026(3) 0.0306(9) Uani 1 1 d . . .
C27 C 0.2299(3) 0.1044(3) 0.8361(3) 0.0323(9) Uani 1 1 d . . .
C28 C 0.5150(3) 0.2513(3) 0.8685(3) 0.0326(9) Uani 1 1 d . . .
C29 C 0.3978(3) 0.0073(3) 0.8659(3) 0.0347(10) Uani 1 1 d . . .
C30 C 0.4827(3) -0.0270(3) 0.7418(3) 0.0342(10) Uani 1 1 d . . .
C31 C 0.6001(3) 0.0542(3) 0.7575(3) 0.0343(10) Uani 1 1 d . . .
C32 C 0.2454(3) 0.2326(3) 0.8880(3) 0.0322(9) Uani 1 1 d . . .
C33 C 0.1477(3) 0.3695(3) 0.7264(3) 0.0255(8) Uani 1 1 d . . .
C34 C 0.3087(3) 0.0385(3) 0.6360(3) 0.0315(9) Uani 1 1 d . . .
C35 C 0.6080(3) 0.1829(3) 0.6365(3) 0.0314(9) Uani 1 1 d . . .
C36 C 0.3929(3) -0.0231(3) 0.7855(3) 0.0345(10) Uani 1 1 d . . .
C37 C 0.5216(3) 0.3268(3) 0.7968(3) 0.0319(9) Uani 1 1 d . . .
C38 C 0.4154(3) 0.1608(3) 0.9338(3) 0.0352(10) Uani 1 1 d . . .
C39 C 0.4877(3) 0.1335(3) 0.5294(3) 0.0306(9) Uani 1 1 d . . .
C40 C 0.4914(3) 0.2272(3) 0.5104(3) 0.0300(9) Uani 1 1 d . . .
C41 C 0.1290(3) 0.2376(3) 0.6792(3) 0.0278(9) Uani 1 1 d . . .
C42 C 0.2282(3) 0.1960(3) 0.5320(3) 0.0277(9) Uani 1 1 d . . .
C43 C 0.1860(3) 0.2054(3) 0.8349(3) 0.0318(9) Uani 1 1 d . . .
C44 C 0.5161(3) 0.3518(3) 0.5636(3) 0.0285(9) Uani 1 1 d . . .
C45 C 0.2561(3) 0.3238(3) 0.8587(3) 0.0300(9) Uani 1 1 d . . .
C46 C 0.6160(3) 0.2100(3) 0.7182(3) 0.0318(9) Uani 1 1 d . . .
C47 C 0.2243(3) 0.0729(3) 0.7598(3) 0.0311(9) Uani 1 1 d . . .
C48 C 0.3975(3) 0.1181(3) 0.5219(3) 0.0304(9) Uani 1 1 d . . .
C49 C 0.5543(3) 0.2526(3) 0.5635(3) 0.0312(9) Uani 1 1 d . . .
C3 C 0.4300(3) 0.3960(3) 0.4983(3) 0.0290(9) Uani 1 1 d . . .
C51 C 0.1750(3) 0.2937(3) 0.5292(3) 0.0253(8) Uani 1 1 d . . .
C52 C 0.1389(3) 0.2715(3) 0.7560(3) 0.0276(9) Uani 1 1 d . . .
C53 C 0.4438(3) 0.4140(3) 0.7665(3) 0.0331(9) Uani 1 1 d . . .
C54 C 0.1720(3) 0.1412(3) 0.6795(3) 0.0317(9) Uani 1 1 d . . .
C55 C 0.2238(3) 0.1197(3) 0.6029(3) 0.0294(9) Uani 1 1 d . . .
C56 C 0.3171(3) 0.1979(3) 0.4924(3) 0.0275(9) Uani 1 1 d . . .
C57 C 0.4086(3) 0.3102(3) 0.4772(2) 0.0260(8) Uani 1 1 d . . .
C58 C 0.2058(3) 0.3943(3) 0.7780(3) 0.0266(8) Uani 1 1 d . . .
C59 C 0.5601(3) 0.1517(3) 0.8675(3) 0.0345(10) Uani 1 1 d . . .
C50 C 0.3211(3) 0.2968(3) 0.4674(3) 0.0266(8) Uani 1 1 d . . .
C60 C 0.1266(3) 0.3146(3) 0.6004(3) 0.0264(8) Uani 1 1 d . . .
C61 C 0.0175(3) 0.7023(3) 0.6298(3) 0.0290(9) Uani 1 1 d . . .
C62 C 0.0101(3) 0.7109(3) 0.7173(3) 0.0375(10) Uani 1 1 d . . .
H62A H 0.0265 0.6546 0.7662 0.045 Uiso 1 1 calc R . .
C63 C -0.0212(3) 0.8017(3) 0.7335(3) 0.0394(11) Uani 1 1 d . . .
H63A H -0.0243 0.8064 0.7939 0.047 Uiso 1 1 calc R . .
C64 C -0.0484(3) 0.8863(3) 0.6636(3) 0.0344(10) Uani 1 1 d . . .
C65 C -0.0420(3) 0.8751(3) 0.5770(3) 0.0365(10) Uani 1 1 d . . .
H65A H -0.0604 0.9309 0.5277 0.044 Uiso 1 1 calc R . .
C66 C -0.0093(3) 0.7845(3) 0.5602(3) 0.0351(10) Uani 1 1 d . . .
H66A H -0.0056 0.7794 0.4999 0.042 Uiso 1 1 calc R . .
C67 C -0.0803(3) 0.9865(3) 0.6816(3) 0.0410(11) Uani 1 1 d . . .
C68 C 0.0086(4) 1.0178(4) 0.6901(4) 0.0528(13) Uani 1 1 d . . .
H68A H 0.0408 1.0219 0.6336 0.079 Uiso 1 1 calc R . .
H68B H 0.0518 0.9702 0.7389 0.079 Uiso 1 1 calc R . .
H68C H -0.0102 1.0812 0.7032 0.079 Uiso 1 1 calc R . .
C69 C -0.1334(4) 0.9852(4) 0.7684(4) 0.0514(13) Uani 1 1 d . . .
H69A H -0.1865 0.9594 0.7654 0.077 Uiso 1 1 calc R . .
H69B H -0.1577 1.0512 0.7754 0.077 Uiso 1 1 calc R . .
H69C H -0.0898 0.9442 0.8199 0.077 Uiso 1 1 calc R . .
C70 C -0.1457(4) 1.0611(4) 0.6036(4) 0.0547(14) Uani 1 1 d . . .
H70A H -0.1993 1.0386 0.5930 0.082 Uiso 1 1 calc R . .
H70B H -0.1101 1.0690 0.5492 0.082 Uiso 1 1 calc R . .
H70C H -0.1696 1.1232 0.6188 0.082 Uiso 1 1 calc R . .
C71 C 0.2082(3) 0.6176(3) 0.2584(3) 0.0300(9) Uani 1 1 d . . .
C72 C 0.1304(3) 0.7016(3) 0.2421(3) 0.0380(10) Uani 1 1 d . . .
H72A H 0.0831 0.7093 0.2847 0.046 Uiso 1 1 calc R . .
C73 C 0.1228(3) 0.7731(3) 0.1634(3) 0.0392(11) Uani 1 1 d . . .
H73A H 0.0693 0.8294 0.1526 0.047 Uiso 1 1 calc R . .
C74 C 0.1912(3) 0.7656(3) 0.0989(3) 0.0351(10) Uani 1 1 d . . .
C75 C 0.2666(3) 0.6818(3) 0.1166(3) 0.0347(10) Uani 1 1 d . . .
H75A H 0.3144 0.6745 0.0745 0.042 Uiso 1 1 calc R . .
C76 C 0.2749(3) 0.6073(3) 0.1947(3) 0.0337(10) Uani 1 1 d . . .
H76A H 0.3265 0.5495 0.2039 0.040 Uiso 1 1 calc R . .
C77 C 0.1768(4) 0.8437(3) 0.0093(3) 0.0423(11) Uani 1 1 d . . .
C78 C 0.0980(4) 0.8367(5) -0.0474(4) 0.0627(16) Uani 1 1 d . . .
H78A H 0.0418 0.8377 -0.0122 0.094 Uiso 1 1 calc R . .
H78B H 0.1192 0.7763 -0.0659 0.094 Uiso 1 1 calc R . .
H78C H 0.0820 0.8917 -0.1008 0.094 Uiso 1 1 calc R . .
C79 C 0.1491(5) 0.9450(4) 0.0272(4) 0.0628(16) Uani 1 1 d . . .
H79A H 0.0888 0.9565 0.0567 0.094 Uiso 1 1 calc R . .
H79B H 0.1421 0.9943 -0.0300 0.094 Uiso 1 1 calc R . .
H79C H 0.1987 0.9485 0.0661 0.094 Uiso 1 1 calc R . .
C80 C 0.2668(4) 0.8315(4) -0.0422(3) 0.0527(14) Uani 1 1 d . . .
H80A H 0.2848 0.7686 -0.0562 0.079 Uiso 1 1 calc R . .
H80B H 0.3182 0.8350 -0.0053 0.079 Uiso 1 1 calc R . .
H80C H 0.2555 0.8832 -0.0981 0.079 Uiso 1 1 calc R . .
C81 C 0.2544(4) 0.2632(4) 0.2150(4) 0.0557(14) Uani 1 1 d . . .
H81A H 0.1921 0.3081 0.2248 0.067 Uiso 1 1 calc R . .
C82 C 0.6887(4) 0.2701(4) 0.3110(4) 0.0627(16) Uani 1 1 d D . .
H82A H 0.6779 0.3354 0.3218 0.075 Uiso 1 1 calc R A 1
C83 C 0.0818(4) 0.5834(4) 0.0672(4) 0.0527(13) Uani 1 1 d . . .
H83A H 0.1078 0.6293 0.0878 0.063 Uiso 1 1 calc R . .

loop_
_atom_site_aniso_label
_atom_site_aniso_U_11
_atom_site_aniso_U_22
_atom_site_aniso_U_33
_atom_site_aniso_U_23
_atom_site_aniso_U_13
_atom_site_aniso_U_12
Cl1 0.1120(17) 0.1243(18) 0.1136(17) -0.0453(14) 0.0367(14) -0.0786(15)
Cl2 0.1150(15) 0.0959(13) 0.0415(8) -0.0168(8) -0.0122(9) -0.0208(11)
Cl3 0.0724(10) 0.0554(8) 0.0477(8) -0.0171(6) -0.0085(7) -0.0067(7)
Cl4 0.083(2) 0.151(4) 0.099(3) -0.074(3) 0.0484(19) -0.050(2)
Cl5 0.103(3) 0.098(2) 0.082(2) -0.0058(18) -0.0199(19) -0.0122(19)
Cl4' 0.167(7) 0.106(5) 0.098(5) -0.060(4) 0.033(4) -0.071(5)
Cl5' 0.088(4) 0.085(4) 0.193(9) -0.011(5) -0.024(5) -0.012(3)
Cl6 0.0638(10) 0.0983(14) 0.1050(14) -0.0430(11) 0.0056(9) -0.0326(9)
Cl7 0.1111(16) 0.1052(15) 0.0999(15) -0.0473(13) 0.0521(13) -0.0467(13)
Cl8 0.0709(11) 0.0838(12) 0.0933(13) 0.0075(10) -0.0242(10) -0.0328(9)
Cl9 0.0736(10) 0.0610(9) 0.0574(8) -0.0086(7) 0.0027(7) -0.0269(8)
O1 0.0385(16) 0.0277(15) 0.0214(14) -0.0021(11) -0.0026(12) -0.0115(12)
O2 0.0274(15) 0.0270(15) 0.0342(15) -0.0068(12) 0.0015(12) -0.0103(12)
O3 0.0314(16) 0.0238(16) 0.0461(18) 0.0014(13) -0.0048(13) -0.0086(13)
O4 0.0367(17) 0.0330(18) 0.054(2) 0.0042(15) -0.0085(15) -0.0161(14)
O5 0.0453(19) 0.0267(17) 0.0475(19) -0.0037(14) 0.0075(15) -0.0100(14)
O6 0.0502(19) 0.0266(16) 0.0423(18) -0.0080(13) 0.0116(15) -0.0153(14)
O7 0.055(2) 0.0394(19) 0.052(2) -0.0083(16) 0.0094(17) -0.0181(17)
N1 0.0283(18) 0.0262(18) 0.0310(18) -0.0071(14) 0.0008(15) -0.0070(14)
N2 0.0320(19) 0.0240(18) 0.0288(19) 0.0006(14) -0.0011(14) -0.0092(14)
C1 0.030(2) 0.024(2) 0.0214(19) -0.0024(15) -0.0033(16) -0.0095(16)
C2 0.0237(19) 0.026(2) 0.026(2) -0.0036(16) 0.0002(15) -0.0094(16)
C4 0.034(2) 0.027(2) 0.032(2) -0.0113(18) 0.0022(18) -0.0097(18)
C5 0.028(2) 0.031(2) 0.037(2) -0.0056(19) -0.0008(18) -0.0119(18)
C6 0.0253(19) 0.023(2) 0.0242(19) -0.0028(15) -0.0032(15) -0.0079(16)
C7 0.0237(19) 0.0216(19) 0.0243(19) -0.0007(15) -0.0033(15) -0.0059(15)
C8 0.032(2) 0.023(2) 0.025(2) 0.0000(16) -0.0008(17) -0.0095(17)
C9 0.027(2) 0.0175(19) 0.028(2) 0.0012(15) 0.0029(16) -0.0055(16)
C10 0.026(2) 0.024(2) 0.026(2) -0.0005(16) -0.0016(16) -0.0060(16)
C11 0.025(2) 0.031(2) 0.036(2) 0.0003(18) -0.0092(18) -0.0029(17)
C12 0.035(2) 0.021(2) 0.041(2) -0.0051(18) -0.0008(19) -0.0027(17)
C13 0.035(2) 0.026(2) 0.025(2) 0.0089(17) -0.0046(17) -0.0032(18)
C14 0.037(2) 0.029(2) 0.026(2) 0.0075(17) -0.0006(18) -0.0125(19)
C15 0.040(2) 0.036(2) 0.024(2) 0.0080(18) -0.0106(18) -0.009(2)
C16 0.038(2) 0.036(2) 0.022(2) -0.0086(17) -0.0020(17) -0.0115(19)
C17 0.042(3) 0.040(2) 0.0178(19) 0.0027(17) 0.0027(17) -0.015(2)
C18 0.045(3) 0.018(2) 0.034(2) -0.0062(17) -0.0018(19) -0.0087(18)
C19 0.034(2) 0.023(2) 0.034(2) -0.0048(17) 0.0071(18) -0.0004(17)
C20 0.039(2) 0.020(2) 0.036(2) 0.0003(17) 0.0022(19) -0.0146(18)
C21 0.025(2) 0.028(2) 0.036(2) -0.0036(17) 0.0040(17) -0.0123(17)
C22 0.035(2) 0.040(2) 0.024(2) -0.0067(18) -0.0050(17) -0.0127(19)
C23 0.034(2) 0.020(2) 0.038(2) 0.0062(17) -0.0084(19) -0.0018(17)
C24 0.024(2) 0.033(2) 0.039(2) -0.0019(19) -0.0043(18) -0.0113(18)
C25 0.030(2) 0.023(2) 0.040(2) -0.0023(18) 0.0023(18) -0.0003(17)
C26 0.034(2) 0.029(2) 0.031(2) -0.0105(17) -0.0037(17) -0.0101(18)
C27 0.036(2) 0.027(2) 0.032(2) 0.0051(17) 0.0044(18) -0.0176(18)
C28 0.032(2) 0.038(2) 0.027(2) -0.0062(18) -0.0062(17) -0.0112(19)
C29 0.045(3) 0.024(2) 0.028(2) 0.0088(17) -0.0024(19) -0.0115(19)
C30 0.038(2) 0.0147(19) 0.040(2) 0.0025(17) 0.0005(19) -0.0005(17)
C31 0.028(2) 0.028(2) 0.035(2) 0.0029(18) -0.0049(18) -0.0008(17)
C32 0.037(2) 0.036(2) 0.021(2) -0.0015(17) 0.0057(17) -0.0135(19)
C33 0.026(2) 0.024(2) 0.0241(19) -0.0034(16) 0.0057(16) -0.0065(16)
C34 0.040(2) 0.0180(19) 0.035(2) -0.0045(17) -0.0031(19) -0.0086(17)
C35 0.022(2) 0.031(2) 0.037(2) -0.0054(18) 0.0052(17) -0.0063(17)
C36 0.042(2) 0.018(2) 0.037(2) 0.0039(17) -0.0017(19) -0.0092(18)
C37 0.031(2) 0.033(2) 0.033(2) -0.0059(18) -0.0056(18) -0.0129(18)
C38 0.040(2) 0.037(2) 0.023(2) 0.0023(18) -0.0050(18) -0.010(2)
C39 0.035(2) 0.029(2) 0.027(2) -0.0099(17) 0.0047(17) -0.0050(18)
C40 0.029(2) 0.029(2) 0.027(2) -0.0037(17) 0.0076(17) -0.0040(17)
C41 0.025(2) 0.027(2) 0.032(2) -0.0044(17) 0.0006(16) -0.0107(16)
C42 0.032(2) 0.026(2) 0.026(2) -0.0088(16) -0.0042(17) -0.0086(17)
C43 0.033(2) 0.036(2) 0.025(2) -0.0013(17) 0.0072(17) -0.0139(18)
C44 0.026(2) 0.027(2) 0.030(2) 0.0002(17) 0.0048(17) -0.0116(17)
C45 0.035(2) 0.033(2) 0.0224(19) -0.0059(17) 0.0058(17) -0.0118(18)
C46 0.022(2) 0.032(2) 0.036(2) -0.0009(18) -0.0049(17) -0.0076(17)
C47 0.035(2) 0.025(2) 0.033(2) 0.0014(17) 0.0023(18) -0.0172(18)
C48 0.040(2) 0.023(2) 0.028(2) -0.0086(17) 0.0020(18) -0.0072(18)
C49 0.028(2) 0.031(2) 0.029(2) -0.0014(17) 0.0076(17) -0.0070(17)
C3 0.026(2) 0.031(2) 0.029(2) 0.0002(17) 0.0050(16) -0.0126(18)
C51 0.028(2) 0.024(2) 0.0244(19) -0.0035(16) -0.0039(16) -0.0105(16)
C52 0.024(2) 0.029(2) 0.028(2) -0.0016(17) 0.0059(16) -0.0101(16)
C53 0.033(2) 0.033(2) 0.035(2) -0.0087(18) -0.0032(18) -0.0126(18)
C54 0.032(2) 0.030(2) 0.036(2) -0.0041(18) -0.0010(18) -0.0169(18)
C55 0.037(2) 0.024(2) 0.029(2) -0.0045(17) -0.0040(17) -0.0153(17)
C56 0.036(2) 0.024(2) 0.0212(19) -0.0055(16) -0.0022(16) -0.0085(17)
C57 0.031(2) 0.027(2) 0.0178(18) -0.0011(15) 0.0044(15) -0.0096(17)
C58 0.026(2) 0.026(2) 0.026(2) -0.0075(16) 0.0037(16) -0.0054(16)
C59 0.029(2) 0.035(2) 0.030(2) 0.0031(18) -0.0086(18) -0.0042(18)
C50 0.034(2) 0.023(2) 0.0196(18) -0.0026(15) 0.0010(16) -0.0065(17)
C60 0.0229(19) 0.026(2) 0.029(2) 0.0002(16) -0.0037(16) -0.0111(16)
C61 0.023(2) 0.027(2) 0.040(2) -0.0123(18) 0.0035(17) -0.0077(16)
C62 0.042(3) 0.029(2) 0.037(2) -0.0041(19) 0.006(2) -0.0081(19)
C63 0.045(3) 0.038(3) 0.033(2) -0.012(2) 0.007(2) -0.009(2)
C64 0.026(2) 0.030(2) 0.050(3) -0.016(2) 0.0066(19) -0.0076(17)
C65 0.041(3) 0.026(2) 0.040(2) -0.0059(19) 0.000(2) -0.0079(19)
C66 0.041(2) 0.032(2) 0.030(2) -0.0079(18) -0.0007(19) -0.0078(19)
C67 0.040(3) 0.033(2) 0.053(3) -0.017(2) 0.006(2) -0.011(2)
C68 0.054(3) 0.051(3) 0.066(4) -0.023(3) 0.010(3) -0.027(3)
C69 0.059(3) 0.040(3) 0.063(3) -0.028(3) 0.018(3) -0.015(2)
C70 0.055(3) 0.030(3) 0.068(4) -0.015(2) 0.001(3) 0.004(2)
C71 0.037(2) 0.028(2) 0.023(2) 0.0024(16) -0.0039(17) -0.0142(18)
C72 0.042(3) 0.038(3) 0.030(2) -0.0007(19) 0.0048(19) -0.014(2)
C73 0.044(3) 0.029(2) 0.037(2) 0.0004(19) -0.002(2) -0.007(2)
C74 0.045(3) 0.033(2) 0.028(2) 0.0029(18) -0.0052(19) -0.021(2)
C75 0.039(2) 0.039(2) 0.029(2) -0.0015(18) 0.0036(18) -0.022(2)
C76 0.037(2) 0.035(2) 0.027(2) -0.0006(18) -0.0032(18) -0.0127(19)
C77 0.053(3) 0.039(3) 0.032(2) 0.003(2) -0.004(2) -0.020(2)
C78 0.066(4) 0.076(4) 0.038(3) 0.013(3) -0.015(3) -0.031(3)
C79 0.091(5) 0.039(3) 0.048(3) 0.002(2) 0.011(3) -0.016(3)
C80 0.069(4) 0.053(3) 0.032(3) 0.008(2) 0.004(2) -0.027(3)
C81 0.062(4) 0.044(3) 0.059(3) -0.020(3) -0.004(3) -0.008(3)
C82 0.054(3) 0.063(4) 0.082(4) -0.038(3) 0.009(3) -0.018(3)
C83 0.055(3) 0.055(3) 0.054(3) -0.014(3) -0.005(3) -0.025(3)

loop_
_atom_type_symbol
_atom_type_description
_atom_type_scat_dispersion_real
_atom_type_scat_dispersion_imag
_atom_type_scat_source
C C 0.0033 0.0016 'International Tables Vol C Tables 4.2.6.8 and 6.1.1.4'
H H 0.0000 0.0000 'International Tables Vol C Tables 4.2.6.8 and 6.1.1.4'
N N 0.0061 0.0033 'International Tables Vol C Tables 4.2.6.8 and 6.1.1.4'
O O 0.0106 0.0060 'International Tables Vol C Tables 4.2.6.8 and 6.1.1.4'
Cl Cl 0.1484 0.1585 'International Tables Vol C Tables 4.2.6.8 and 6.1.1.4'

loop_
_geom_angle_atom_site_label_1
_geom_angle_atom_site_label_2
_geom_angle_atom_site_label_3
_geom_angle
C1 O1 H1 100.9
C2 O2 H2 105.1
C9 O6 C8 121.1(3)
C8 N1 C61 123.0(4)
C10 N2 C71 124.7(4)
O1 C1 C51 106.6(3)
O1 C1 C6 110.3(3)
C51 C1 C6 110.8(3)
O1 C1 C50 108.1(3)
C51 C1 C50 99.0(3)
C6 C1 C50 120.8(3)
O2 C2 C60 105.8(3)
O2 C2 C7 110.2(3)
C60 C2 C7 110.5(3)
O2 C2 C33 109.0(3)
C60 C2 C33 99.6(3)
C7 C2 C33 120.4(3)
O4 C4 C26 125.6(4)
O4 C4 C58 128.9(4)
C26 C4 C58 105.2(3)
O5 C5 C53 128.2(4)
O5 C5 C21 128.3(4)
C53 C5 C21 103.4(3)
C7 C6 C10 117.3(3)
C7 C6 C1 124.0(3)
C10 C6 C1 117.5(3)
C6 C7 C8 119.1(3)
C6 C7 C2 124.3(3)
C8 C7 C2 115.8(3)
N1 C8 O6 120.2(4)
N1 C8 C7 120.8(4)
O6 C8 C7 118.9(3)
O7 C9 O6 116.2(4)
O7 C9 C10 126.2(4)
O6 C9 C10 117.3(3)
N2 C10 C9 122.3(4)
N2 C10 C6 120.2(4)
C9 C10 C6 117.5(3)
C59 C11 C46 120.5(4)
C59 C11 C31 119.6(4)
C46 C11 C31 107.5(4)
C30 C12 C18 121.1(4)
C30 C12 C19 119.3(4)
C18 C12 C19 108.0(4)
C15 C13 C23 120.0(4)
C15 C13 C29 120.3(4)
C23 C13 C29 107.9(4)
C29 C14 C17 119.8(4)
C29 C14 C27 119.3(4)
C17 C14 C27 108.3(4)
C13 C15 C59 120.7(4)
C13 C15 C38 119.8(4)
C59 C15 C38 107.8(4)
C22 C16 C26 122.2(4)
C22 C16 C45 119.6(4)
C26 C16 C45 109.6(4)
C38 C17 C14 120.3(4)
C38 C17 C32 119.7(4)
C14 C17 C32 107.5(4)
C34 C18 C12 119.6(4)
C34 C18 C48 119.5(4)
C12 C18 C48 107.6(4)
C25 C19 C39 119.8(4)
C25 C19 C12 119.8(4)
C39 C19 C12 107.3(4)
C36 C20 C47 120.1(4)
C36 C20 C34 120.2(4)
C47 C20 C34 107.5(4)
C44 C21 C24 119.0(4)
C44 C21 C5 126.7(4)
C24 C21 C5 106.8(4)
C16 C22 C28 118.1(4)
C16 C22 C38 120.5(4)
C28 C22 C38 108.2(4)
C31 C23 C13 119.9(4)
C31 C23 C30 119.4(4)
C13 C23 C30 108.7(4)
C46 C24 C21 121.6(4)
C46 C24 C37 119.5(4)
C21 C24 C37 108.9(4)
C19 C25 C35 119.9(4)
C19 C25 C31 120.5(4)
C35 C25 C31 107.8(4)
C53 C26 C16 119.4(4)
C53 C26 C4 125.1(4)
C16 C26 C4 107.5(4)
C47 C27 C14 120.8(4)
C47 C27 C43 120.3(4)
C14 C27 C43 107.4(4)
C37 C28 C22 119.0(4)
C37 C28 C59 120.7(4)
C22 C28 C59 107.8(4)
C14 C29 C36 120.0(4)
C14 C29 C13 119.7(4)
C36 C29 C13 108.3(4)
C12 C30 C23 121.1(4)
C12 C30 C36 119.2(4)
C23 C30 C36 107.3(4)
C23 C31 C25 119.8(4)
C23 C31 C11 120.0(4)
C25 C31 C11 107.8(4)
C45 C32 C43 118.5(4)
C45 C32 C17 120.7(4)
C43 C32 C17 108.5(4)
C58 C33 C52 117.6(4)
C58 C33 C2 135.3(4)
C52 C33 C2 104.7(3)
C18 C34 C20 120.3(4)
C18 C34 C55 119.8(4)
C20 C34 C55 108.1(4)
C49 C35 C46 118.6(4)
C49 C35 C25 120.0(4)
C46 C35 C25 108.1(4)
C20 C36 C29 120.4(4)
C20 C36 C30 119.7(4)
C29 C36 C30 107.8(4)
C28 C37 C53 122.0(4)
C28 C37 C24 120.0(4)
C53 C37 C24 108.5(4)
C17 C38 C22 119.6(4)
C17 C38 C15 120.1(4)
C22 C38 C15 107.8(4)
C40 C39 C48 118.5(4)
C40 C39 C19 120.2(4)
C48 C39 C19 108.3(4)
C39 C40 C49 120.2(4)
C39 C40 C57 122.5(4)
C49 C40 C57 109.5(4)
C54 C41 C52 120.9(4)
C54 C41 C60 121.0(4)
C52 C41 C60 107.7(3)
C55 C42 C51 121.5(4)
C55 C42 C56 120.5(4)
C51 C42 C56 107.4(3)
C52 C43 C32 119.6(4)
C52 C43 C27 119.9(4)
C32 C43 C27 108.3(4)
C21 C44 C49 119.2(4)
C21 C44 C3 125.4(4)
C49 C44 C3 107.7(4)
C32 C45 C16 119.8(4)
C32 C45 C58 122.6(4)
C16 C45 C58 109.5(4)
C24 C46 C35 118.7(4)
C24 C46 C11 120.2(4)
C35 C46 C11 108.8(4)
C27 C47 C20 119.4(4)
C27 C47 C54 119.4(4)
C20 C47 C54 108.5(4)
C56 C48 C39 119.3(4)
C56 C48 C18 120.7(4)
C39 C48 C18 108.7(4)
C35 C49 C44 122.3(4)
C35 C49 C40 119.7(4)
C44 C49 C40 109.6(4)
O3 C3 C44 126.9(4)
O3 C3 C57 127.5(4)
C44 C3 C57 105.0(3)
C60 C51 C42 120.3(4)
C60 C51 C1 124.7(4)
C42 C51 C1 109.8(3)
C43 C52 C41 119.4(4)
C43 C52 C33 122.0(4)
C41 C52 C33 109.3(3)
C26 C53 C37 118.6(4)
C26 C53 C5 126.7(4)
C37 C53 C5 107.2(4)
C41 C54 C55 118.9(4)
C41 C54 C47 120.0(4)
C55 C54 C47 107.8(4)
C42 C55 C54 118.4(4)
C42 C55 C34 120.1(4)
C54 C55 C34 108.0(4)
C48 C56 C42 119.1(4)
C48 C56 C50 122.6(4)
C42 C56 C50 109.3(3)
C50 C57 C40 119.8(4)
C50 C57 C3 128.4(4)
C40 C57 C3 106.3(3)
C33 C58 C45 119.6(4)
C33 C58 C4 129.8(4)
C45 C58 C4 105.7(3)
C11 C59 C15 119.8(4)
C11 C59 C28 119.2(4)
C15 C59 C28 108.3(4)
C57 C50 C56 117.2(4)
C57 C50 C1 134.3(4)
C56 C50 C1 105.7(3)
C51 C60 C41 119.3(4)
C51 C60 C2 125.6(3)
C41 C60 C2 109.6(3)
C66 C61 C62 118.9(4)
C66 C61 N1 124.1(4)
C62 C61 N1 116.9(4)
C63 C62 C61 120.1(4)
C63 C62 H62A 119.9
C61 C62 H62A 119.9
C62 C63 C64 121.9(4)
C62 C63 H63A 119.1
C64 C63 H63A 119.1
C65 C64 C63 116.6(4)
C65 C64 C67 121.6(4)
C63 C64 C67 121.8(4)
C64 C65 C66 121.9(4)
C64 C65 H65A 119.0
C66 C65 H65A 119.0
C61 C66 C65 120.6(4)
C61 C66 H66A 119.7
C65 C66 H66A 119.7
C64 C67 C69 111.3(4)
C64 C67 C70 110.9(4)
C69 C67 C70 108.6(4)
C64 C67 C68 108.2(4)
C69 C67 C68 109.4(4)
C70 C67 C68 108.4(4)
C67 C68 H68A 109.5
C67 C68 H68B 109.5
H68A C68 H68B 109.5
C67 C68 H68C 109.5
H68A C68 H68C 109.5
H68B C68 H68C 109.5
C67 C69 H69A 109.5
C67 C69 H69B 109.5
H69A C69 H69B 109.5
C67 C69 H69C 109.5
H69A C69 H69C 109.5
H69B C69 H69C 109.5
C67 C70 H70A 109.5
C67 C70 H70B 109.5
H70A C70 H70B 109.5
C67 C70 H70C 109.5
H70A C70 H70C 109.5
H70B C70 H70C 109.5
C76 C71 C72 119.2(4)
C76 C71 N2 119.0(4)
C72 C71 N2 121.3(4)
C73 C72 C71 119.4(4)
C73 C72 H72A 120.3
C71 C72 H72A 120.3
C72 C73 C74 122.4(4)
C72 C73 H73A 118.8
C74 C73 H73A 118.8
C75 C74 C73 116.8(4)
C75 C74 C77 122.2(4)
C73 C74 C77 120.7(4)
C74 C75 C76 122.0(4)
C74 C75 H75A 119.0
C76 C75 H75A 119.0
C71 C76 C75 120.1(4)
C71 C76 H76A 120.0
C75 C76 H76A 120.0
C78 C77 C80 109.2(5)
C78 C77 C74 108.8(4)
C80 C77 C74 111.7(4)
C78 C77 C79 109.5(5)
C80 C77 C79 107.8(4)
C74 C77 C79 109.9(4)
C77 C78 H78A 109.5
C77 C78 H78B 109.5
H78A C78 H78B 109.5
C77 C78 H78C 109.5
H78A C78 H78C 109.5
H78B C78 H78C 109.5
C77 C79 H79A 109.5
C77 C79 H79B 109.5
H79A C79 H79B 109.5
C77 C79 H79C 109.5
H79A C79 H79C 109.5
H79B C79 H79C 109.5
C77 C80 H80A 109.5
C77 C80 H80B 109.5
H80A C80 H80B 109.5
C77 C80 H80C 109.5
H80A C80 H80C 109.5
H80B C80 H80C 109.5
Cl1 C81 Cl3 110.5(3)
Cl1 C81 Cl2 112.7(4)
Cl3 C81 Cl2 109.9(3)
Cl1 C81 H81A 107.9
Cl3 C81 H81A 107.9
Cl2 C81 H81A 107.9
Cl4 C82 Cl5' 63.9(5)
Cl4 C82 Cl6 115.9(4)
Cl5' C82 Cl6 118.5(4)
Cl4 C82 Cl5 106.3(4)
Cl5' C82 Cl5 42.5(4)
Cl6 C82 Cl5 103.5(3)
Cl4 C82 Cl4' 35.9(3)
Cl5' C82 Cl4' 99.6(6)
Cl6 C82 Cl4' 103.0(4)
Cl5 C82 Cl4' 141.4(5)
Cl4 C82 H82A 110.3
Cl5' C82 H82A 127.8
Cl6 C82 H82A 110.3
Cl5 C82 H82A 110.3
Cl4' C82 H82A 86.0
Cl7 C83 Cl8 111.1(3)
Cl7 C83 Cl9 111.3(3)
Cl8 C83 Cl9 110.0(3)
Cl7 C83 H83A 108.1
Cl8 C83 H83A 108.1
Cl9 C83 H83A 108.1

loop_
_geom_bond_atom_site_label_1
_geom_bond_atom_site_label_2
_geom_bond_distance
Cl1 C81 1.732(6)
Cl2 C81 1.751(6)
Cl3 C81 1.744(6)
Cl4 C82 1.668(6)
Cl5 C82 1.853(7)
Cl4' C82 1.929(9)
Cl5' C82 1.682(8)
Cl6 C82 1.721(6)
Cl7 C83 1.737(6)
Cl8 C83 1.744(6)
Cl9 C83 1.758(6)
O1 C1 1.431(5)
O1 H1 0.8401
O2 C2 1.421(5)
O2 H2 0.8401
O3 C3 1.203(5)
O4 C4 1.204(5)
O5 C5 1.214(5)
O6 C9 1.371(5)
O6 C8 1.391(5)
O7 C9 1.205(5)
N1 C8 1.264(5)
N1 C61 1.427(5)
N2 C10 1.266(5)
N2 C71 1.419(5)
C1 C51 1.514(5)
C1 C6 1.528(5)
C1 C50 1.573(6)
C2 C60 1.502(6)
C2 C7 1.531(5)
C2 C33 1.580(5)
C4 C26 1.512(6)
C4 C58 1.525(6)
C5 C53 1.507(6)
C5 C21 1.509(6)
C6 C7 1.369(6)
C6 C10 1.482(5)
C7 C8 1.471(5)
C9 C10 1.471(6)
C11 C59 1.391(6)
C11 C46 1.445(6)
C11 C31 1.458(6)
C12 C30 1.388(6)
C12 C18 1.447(6)
C12 C19 1.459(6)
C13 C15 1.390(7)
C13 C23 1.439(6)
C13 C29 1.447(6)
C14 C29 1.401(6)
C14 C17 1.442(6)
C14 C27 1.449(6)
C15 C59 1.439(6)
C15 C38 1.447(7)
C16 C22 1.400(6)
C16 C26 1.426(6)
C16 C45 1.449(6)
C17 C38 1.391(6)
C17 C32 1.453(6)
C18 C34 1.387(6)
C18 C48 1.449(6)
C19 C25 1.381(7)
C19 C39 1.451(6)
C20 C36 1.392(6)
C20 C47 1.449(6)
C20 C34 1.451(6)
C21 C44 1.379(6)
C21 C24 1.438(6)
C22 C28 1.436(6)
C22 C38 1.447(6)
C23 C31 1.394(6)
C23 C30 1.441(7)
C24 C46 1.397(6)
C24 C37 1.445(6)
C25 C35 1.450(6)
C25 C31 1.453(6)
C26 C53 1.381(6)
C27 C47 1.388(6)
C27 C43 1.454(6)
C28 C37 1.391(6)
C28 C59 1.446(6)
C29 C36 1.436(6)
C30 C36 1.466(6)
C32 C45 1.382(6)
C32 C43 1.424(6)
C33 C58 1.372(6)
C33 C52 1.468(5)
C34 C55 1.456(6)
C35 C49 1.392(6)
C35 C46 1.436(6)
C37 C53 1.438(6)
C39 C40 1.379(6)
C39 C48 1.431(6)
C40 C49 1.444(6)
C40 C57 1.450(6)
C41 C54 1.395(6)
C41 C52 1.429(6)
C41 C60 1.439(5)
C42 C55 1.383(6)
C42 C51 1.431(6)
C42 C56 1.441(6)
C43 C52 1.399(6)
C44 C49 1.427(6)
C44 C3 1.513(6)
C45 C58 1.457(6)
C47 C54 1.450(6)
C48 C56 1.397(6)
C3 C57 1.523(6)
C51 C60 1.349(6)
C54 C55 1.446(6)
C56 C50 1.453(6)
C57 C50 1.385(6)
C61 C66 1.372(6)
C61 C62 1.386(6)
C62 C63 1.386(6)
C62 H62A 0.9500
C63 C64 1.397(7)
C63 H63A 0.9500
C64 C65 1.386(7)
C64 C67 1.530(6)
C65 C66 1.389(6)
C65 H65A 0.9500
C66 H66A 0.9500
C67 C69 1.534(7)
C67 C70 1.534(7)
C67 C68 1.540(7)
C68 H68A 0.9800
C68 H68B 0.9800
C68 H68C 0.9800
C69 H69A 0.9800
C69 H69B 0.9800
C69 H69C 0.9800
C70 H70A 0.9800
C70 H70B 0.9800
C70 H70C 0.9800
C71 C76 1.379(6)
C71 C72 1.400(6)
C72 C73 1.380(6)
C72 H72A 0.9500
C73 C74 1.402(7)
C73 H73A 0.9500
C74 C75 1.378(7)
C74 C77 1.537(6)
C75 C76 1.396(6)
C75 H75A 0.9500
C76 H76A 0.9500
C77 C78 1.517(7)
C77 C80 1.521(8)
C77 C79 1.547(8)
C78 H78A 0.9800
C78 H78B 0.9800
C78 H78C 0.9800
C79 H79A 0.9800
C79 H79B 0.9800
C79 H79C 0.9800
C80 H80A 0.9800
C80 H80B 0.9800
C80 H80C 0.9800
C81 H81A 1.0000
C82 H82A 1.0000
C83 H83A 1.0000

loop_
_geom_hbond_atom_site_label_D
_geom_hbond_atom_site_label_H
_geom_hbond_atom_site_label_A
_geom_hbond_distance_DH
_geom_hbond_distance_HA
_geom_hbond_distance_DA
_geom_hbond_angle_DHA
O1 H1 N2 0.84 1.87 2.620(4) 148.0
O2 H2 N1 0.84 1.99 2.679(4) 138.4

loop_
_geom_torsion_atom_site_label_1
_geom_torsion_atom_site_label_2
_geom_torsion_atom_site_label_3
_geom_torsion_atom_site_label_4
_geom_torsion
O1 C1 C6 C7 119.9(4)
C51 C1 C6 C7 2.2(5)
C50 C1 C6 C7 -112.7(4)
O1 C1 C6 C10 -47.0(5)
C51 C1 C6 C10 -164.8(3)
C50 C1 C6 C10 80.3(4)
C10 C6 C7 C8 -3.8(5)
C1 C6 C7 C8 -170.8(3)
C10 C6 C7 C2 166.2(3)
C1 C6 C7 C2 -0.8(6)
O2 C2 C7 C6 -118.0(4)
C60 C2 C7 C6 -1.3(5)
C33 C2 C7 C6 113.8(4)
O2 C2 C7 C8 52.3(4)
C60 C2 C7 C8 168.9(3)
C33 C2 C7 C8 -75.9(5)
C61 N1 C8 O6 2.1(6)
C61 N1 C8 C7 178.4(4)
C9 O6 C8 N1 -161.8(4)
C9 O6 C8 C7 21.8(5)
C6 C7 C8 N1 163.3(4)
C2 C7 C8 N1 -7.6(5)
C6 C7 C8 O6 -20.4(5)
C2 C7 C8 O6 168.8(3)
C8 O6 C9 O7 -172.8(4)
C8 O6 C9 C10 1.3(5)
C71 N2 C10 C9 -12.0(6)
C71 N2 C10 C6 167.7(4)
O7 C9 C10 N2 -32.3(7)
O6 C9 C10 N2 154.2(4)
O7 C9 C10 C6 148.0(4)
O6 C9 C10 C6 -25.5(5)
C7 C6 C10 N2 -153.3(4)
C1 C6 C10 N2 14.5(5)
C7 C6 C10 C9 26.4(5)
C1 C6 C10 C9 -165.8(3)
C23 C13 C15 C59 -0.6(6)
C29 C13 C15 C59 -139.1(4)
C23 C13 C15 C38 137.8(4)
C29 C13 C15 C38 -0.7(6)
C29 C14 C17 C38 -1.7(6)
C27 C14 C17 C38 -143.2(4)
C29 C14 C17 C32 140.2(4)
C27 C14 C17 C32 -1.3(5)
C30 C12 C18 C34 -0.4(6)
C19 C12 C18 C34 -143.2(4)
C30 C12 C18 C48 140.3(4)
C19 C12 C18 C48 -2.5(5)
C30 C12 C19 C25 0.1(6)
C18 C12 C19 C25 143.8(4)
C30 C12 C19 C39 -141.1(4)
C18 C12 C19 C39 2.6(5)
O5 C5 C21 C44 -52.0(7)
C53 C5 C21 C44 127.1(4)
O5 C5 C21 C24 159.0(4)
C53 C5 C21 C24 -21.9(4)
C26 C16 C22 C28 -7.4(6)
C45 C16 C22 C28 137.0(4)
C26 C16 C22 C38 -143.9(4)
C45 C16 C22 C38 0.5(6)
C15 C13 C23 C31 -0.4(6)
C29 C13 C23 C31 142.7(4)
C15 C13 C23 C30 -142.8(4)
C29 C13 C23 C30 0.3(4)
C44 C21 C24 C46 8.1(6)
C5 C21 C24 C46 159.8(4)
C44 C21 C24 C37 -137.3(4)
C5 C21 C24 C37 14.5(4)
C39 C19 C25 C35 -2.1(6)
C12 C19 C25 C35 -138.5(4)
C39 C19 C25 C31 136.4(4)
C12 C19 C25 C31 -0.1(6)
C22 C16 C26 C53 5.0(6)
C45 C16 C26 C53 -142.5(4)
C22 C16 C26 C4 155.4(4)
C45 C16 C26 C4 7.9(5)
O4 C4 C26 C53 -40.4(7)
C58 C4 C26 C53 133.6(4)
O4 C4 C26 C16 171.4(4)
C58 C4 C26 C16 -14.6(4)
C29 C14 C27 C47 2.2(6)
C17 C14 C27 C47 144.0(4)
C29 C14 C27 C43 -141.1(4)
C17 C14 C27 C43 0.6(5)
C16 C22 C28 C37 2.1(6)
C38 C22 C28 C37 143.4(4)
C16 C22 C28 C59 -140.3(4)
C38 C22 C28 C59 1.1(5)
C17 C14 C29 C36 -137.7(4)
C27 C14 C29 C36 -0.4(6)
C17 C14 C29 C13 0.6(6)
C27 C14 C29 C13 138.0(4)
C15 C13 C29 C14 0.6(6)
C23 C13 C29 C14 -142.3(4)
C15 C13 C29 C36 143.2(4)
C23 C13 C29 C36 0.3(4)
C18 C12 C30 C23 -138.1(4)
C19 C12 C30 C23 0.7(6)
C18 C12 C30 C36 -0.8(6)
C19 C12 C30 C36 138.0(4)
C31 C23 C30 C12 -1.7(6)
C13 C23 C30 C12 140.9(4)
C31 C23 C30 C36 -143.4(4)
C13 C23 C30 C36 -0.8(4)
C13 C23 C31 C25 -136.6(4)
C30 C23 C31 C25 1.8(6)
C13 C23 C31 C11 0.9(6)
C30 C23 C31 C11 139.3(4)
C19 C25 C31 C23 -0.9(6)
C35 C25 C31 C23 141.9(4)
C19 C25 C31 C11 -143.0(4)
C35 C25 C31 C11 -0.2(5)
C59 C11 C31 C23 -0.4(6)
C46 C11 C31 C23 -142.7(4)
C59 C11 C31 C25 141.6(4)
C46 C11 C31 C25 -0.7(5)
C38 C17 C32 C45 2.2(6)
C14 C17 C32 C45 -139.9(4)
C38 C17 C32 C43 143.6(4)
C14 C17 C32 C43 1.6(5)
O2 C2 C33 C58 -116.3(5)
C60 C2 C33 C58 133.2(5)
C7 C2 C33 C58 12.4(7)
O2 C2 C33 C52 82.2(4)
C60 C2 C33 C52 -28.4(4)
C7 C2 C33 C52 -149.1(3)
C12 C18 C34 C20 1.2(6)
C48 C18 C34 C20 -134.9(4)
C12 C18 C34 C55 139.6(4)
C48 C18 C34 C55 3.5(6)
C36 C20 C34 C18 -0.8(6)
C47 C20 C34 C18 141.5(4)
C36 C20 C34 C55 -143.5(4)
C47 C20 C34 C55 -1.2(4)
C19 C25 C35 C49 3.8(6)
C31 C25 C35 C49 -139.3(4)
C19 C25 C35 C46 144.1(4)
C31 C25 C35 C46 1.0(5)
C47 C20 C36 C29 0.0(6)
C34 C20 C36 C29 137.7(4)
C47 C20 C36 C30 -138.0(4)
C34 C20 C36 C30 -0.3(6)
C14 C29 C36 C20 -0.7(6)
C13 C29 C36 C20 -143.2(4)
C14 C29 C36 C30 141.7(4)
C13 C29 C36 C30 -0.9(4)
C12 C30 C36 C20 1.1(6)
C23 C30 C36 C20 143.7(4)
C12 C30 C36 C29 -141.5(4)
C23 C30 C36 C29 1.0(4)
C22 C28 C37 C53 5.5(6)
C59 C28 C37 C53 142.9(4)
C22 C28 C37 C24 -136.9(4)
C59 C28 C37 C24 0.6(6)
C46 C24 C37 C28 0.1(6)
C21 C24 C37 C28 146.3(4)
C46 C24 C37 C53 -146.8(4)
C21 C24 C37 C53 -0.7(5)
C14 C17 C38 C22 139.0(4)
C32 C17 C38 C22 1.7(6)
C14 C17 C38 C15 1.6(6)
C32 C17 C38 C15 -135.7(4)
C16 C22 C38 C17 -3.1(6)
C28 C22 C38 C17 -143.3(4)
C16 C22 C38 C15 139.0(4)
C28 C22 C38 C15 -1.2(5)
C13 C15 C38 C17 -0.4(6)
C59 C15 C38 C17 142.8(4)
C13 C15 C38 C22 -142.3(4)
C59 C15 C38 C22 0.9(5)
C25 C19 C39 C40 -2.2(6)
C12 C19 C39 C40 139.0(4)
C25 C19 C39 C48 -142.8(4)
C12 C19 C39 C48 -1.6(5)
C48 C39 C40 C49 141.5(4)
C19 C39 C40 C49 4.7(6)
C48 C39 C40 C57 -4.5(6)
C19 C39 C40 C57 -141.2(4)
C45 C32 C43 C52 -1.1(6)
C17 C32 C43 C52 -143.6(4)
C45 C32 C43 C27 141.3(4)
C17 C32 C43 C27 -1.2(4)
C47 C27 C43 C52 -0.9(6)
C14 C27 C43 C52 142.6(4)
C47 C27 C43 C32 -143.2(4)
C14 C27 C43 C32 0.3(4)
C24 C21 C44 C49 -3.7(6)
C5 C21 C44 C49 -149.4(4)
C24 C21 C44 C3 141.7(4)
C5 C21 C44 C3 -3.9(6)
C43 C32 C45 C16 -142.5(4)
C17 C32 C45 C16 -4.7(6)
C43 C32 C45 C58 2.7(6)
C17 C32 C45 C58 140.5(4)
C22 C16 C45 C32 3.3(6)
C26 C16 C45 C32 151.8(4)
C22 C16 C45 C58 -146.0(4)
C26 C16 C45 C58 2.5(5)
C21 C24 C46 C35 -4.7(6)
C37 C24 C46 C35 137.1(4)
C21 C24 C46 C11 -142.7(4)
C37 C24 C46 C11 -0.9(6)
C49 C35 C46 C24 -2.8(6)
C25 C35 C46 C24 -143.8(4)
C49 C35 C46 C11 139.5(4)
C25 C35 C46 C11 -1.5(5)
C59 C11 C46 C24 1.1(6)
C31 C11 C46 C24 143.0(4)
C59 C11 C46 C35 -140.6(4)
C31 C11 C46 C35 1.3(5)
C14 C27 C47 C20 -2.9(6)
C43 C27 C47 C20 135.7(4)
C14 C27 C47 C54 -140.3(4)
C43 C27 C47 C54 -1.6(6)
C36 C20 C47 C27 1.8(6)
C34 C20 C47 C27 -140.6(4)
C36 C20 C47 C54 143.3(4)
C34 C20 C47 C54 0.9(5)
C40 C39 C48 C56 2.5(6)
C19 C39 C48 C56 143.9(4)
C40 C39 C48 C18 -141.3(4)
C19 C39 C48 C18 0.1(5)
C34 C18 C48 C56 -1.0(6)
C12 C18 C48 C56 -141.7(4)
C34 C18 C48 C39 142.2(4)
C12 C18 C48 C39 1.5(5)
C46 C35 C49 C44 7.2(6)
C25 C35 C49 C44 143.5(4)
C46 C35 C49 C40 -137.6(4)
C25 C35 C49 C40 -1.3(6)
C21 C44 C49 C35 -3.9(6)
C3 C44 C49 C35 -154.8(4)
C21 C44 C49 C40 144.0(4)
C3 C44 C49 C40 -7.0(4)
C39 C40 C49 C35 -3.0(6)
C57 C40 C49 C35 147.0(4)
C39 C40 C49 C44 -151.8(4)
C57 C40 C49 C44 -1.9(5)
C21 C44 C3 O3 35.6(6)
C49 C44 C3 O3 -175.8(4)
C21 C44 C3 C57 -136.1(4)
C49 C44 C3 C57 12.6(4)
C55 C42 C51 C60 6.7(6)
C56 C42 C51 C60 -137.9(4)
C55 C42 C51 C1 162.4(4)
C56 C42 C51 C1 17.8(4)
O1 C1 C51 C60 -121.5(4)
C6 C1 C51 C60 -1.4(5)
C50 C1 C51 C60 126.5(4)
O1 C1 C51 C42 84.2(4)
C6 C1 C51 C42 -155.8(3)
C50 C1 C51 C42 -27.9(4)
C32 C43 C52 C41 142.3(4)
C27 C43 C52 C41 4.2(6)
C32 C43 C52 C33 -0.9(6)
C27 C43 C52 C33 -139.0(4)
C54 C41 C52 C43 -5.1(6)
C60 C41 C52 C43 -150.2(4)
C54 C41 C52 C33 142.3(4)
C60 C41 C52 C33 -2.9(4)
C58 C33 C52 C43 1.2(6)
C2 C33 C52 C43 166.7(4)
C58 C33 C52 C41 -145.2(4)
C2 C33 C52 C41 20.3(4)
C16 C26 C53 C37 2.6(6)
C4 C26 C53 C37 -142.2(4)
C16 C26 C53 C5 148.3(4)
C4 C26 C53 C5 3.5(7)
C28 C37 C53 C26 -7.9(6)
C24 C37 C53 C26 138.2(4)
C28 C37 C53 C5 -159.6(4)
C24 C37 C53 C5 -13.5(5)
O5 C5 C53 C26 51.9(7)
C21 C5 C53 C26 -127.2(4)
O5 C5 C53 C37 -159.3(4)
C21 C5 C53 C37 21.6(4)
C52 C41 C54 C55 -133.6(4)
C60 C41 C54 C55 7.0(6)
C52 C41 C54 C47 2.6(6)
C60 C41 C54 C47 143.2(4)
C27 C47 C54 C41 0.8(6)
C20 C47 C54 C41 -140.7(4)
C27 C47 C54 C55 141.2(4)
C20 C47 C54 C55 -0.3(4)
C51 C42 C55 C54 -6.5(6)
C56 C42 C55 C54 133.7(4)
C51 C42 C55 C34 -142.5(4)
C56 C42 C55 C34 -2.4(6)
C41 C54 C55 C42 -0.4(6)
C47 C54 C55 C42 -141.3(4)
C41 C54 C55 C34 140.5(4)
C47 C54 C55 C34 -0.4(4)
C18 C34 C55 C42 -1.9(6)
C20 C34 C55 C42 141.0(4)
C18 C34 C55 C54 -141.9(4)
C20 C34 C55 C54 1.0(4)
C39 C48 C56 C42 -142.6(4)
C18 C48 C56 C42 -3.2(6)
C39 C48 C56 C50 0.9(6)
C18 C48 C56 C50 140.4(4)
C55 C42 C56 C48 4.9(6)
C51 C42 C56 C48 149.9(4)
C55 C42 C56 C50 -143.1(4)
C51 C42 C56 C50 1.9(4)
C39 C40 C57 C50 2.9(6)
C49 C40 C57 C50 -146.2(4)
C39 C40 C57 C3 158.9(4)
C49 C40 C57 C3 9.8(4)
O3 C3 C57 C50 -31.9(7)
C44 C3 C57 C50 139.7(4)
O3 C3 C57 C40 174.9(4)
C44 C3 C57 C40 -13.5(4)
C52 C33 C58 C45 0.3(5)
C2 C33 C58 C45 -159.4(4)
C52 C33 C58 C4 151.7(4)
C2 C33 C58 C4 -8.0(7)
C32 C45 C58 C33 -2.4(6)
C16 C45 C58 C33 146.0(4)
C32 C45 C58 C4 -159.9(4)
C16 C45 C58 C4 -11.6(4)
O4 C4 C58 C33 35.1(7)
C26 C4 C58 C33 -138.6(4)
O4 C4 C58 C45 -170.4(4)
C26 C4 C58 C45 15.8(4)
C46 C11 C59 C15 136.9(4)
C31 C11 C59 C15 -0.5(6)
C46 C11 C59 C28 -0.5(6)
C31 C11 C59 C28 -137.9(4)
C13 C15 C59 C11 1.1(6)
C38 C15 C59 C11 -141.7(4)
C13 C15 C59 C28 142.5(4)
C38 C15 C59 C28 -0.3(5)
C37 C28 C59 C11 -0.3(6)
C22 C28 C59 C11 141.3(4)
C37 C28 C59 C15 -142.1(4)
C22 C28 C59 C15 -0.5(5)
C40 C57 C50 C56 0.6(5)
C3 C57 C50 C56 -149.5(4)
C40 C57 C50 C1 158.7(4)
C3 C57 C50 C1 8.6(7)
C48 C56 C50 C57 -2.4(6)
C42 C56 C50 C57 144.2(4)
C48 C56 C50 C1 -166.4(4)
C42 C56 C50 C1 -19.7(4)
O1 C1 C50 C57 117.3(5)
C51 C1 C50 C57 -131.8(4)
C6 C1 C50 C57 -11.0(6)
O1 C1 C50 C56 -82.8(4)
C51 C1 C50 C56 28.0(4)
C6 C1 C50 C56 148.9(3)
C42 C51 C60 C41 0.1(6)
C1 C51 C60 C41 -151.8(4)
C42 C51 C60 C2 151.2(4)
C1 C51 C60 C2 -0.7(6)
C54 C41 C60 C51 -6.9(6)
C52 C41 C60 C51 138.2(4)
C54 C41 C60 C2 -162.3(4)
C52 C41 C60 C2 -17.2(4)
O2 C2 C60 C51 121.5(4)
C7 C2 C60 C51 2.1(5)
C33 C2 C60 C51 -125.5(4)
O2 C2 C60 C41 -85.1(4)
C7 C2 C60 C41 155.5(3)
C33 C2 C60 C41 27.9(4)
C8 N1 C61 C66 49.1(6)
C8 N1 C61 C62 -134.0(4)
C66 C61 C62 C63 -2.0(7)
N1 C61 C62 C63 -179.1(4)
C61 C62 C63 C64 1.6(7)
C62 C63 C64 C65 -0.3(7)
C62 C63 C64 C67 -178.3(4)
C63 C64 C65 C66 -0.6(7)
C67 C64 C65 C66 177.3(4)
C62 C61 C66 C65 1.1(7)
N1 C61 C66 C65 178.0(4)
C64 C65 C66 C61 0.3(7)
C65 C64 C67 C69 148.5(5)
C63 C64 C67 C69 -33.7(6)
C65 C64 C67 C70 27.4(6)
C63 C64 C67 C70 -154.7(5)
C65 C64 C67 C68 -91.3(5)
C63 C64 C67 C68 86.5(5)
C10 N2 C71 C76 135.9(4)
C10 N2 C71 C72 -52.3(6)
C76 C71 C72 C73 -1.2(7)
N2 C71 C72 C73 -173.0(4)
C71 C72 C73 C74 -0.8(7)
C72 C73 C74 C75 1.2(7)
C72 C73 C74 C77 175.9(4)
C73 C74 C75 C76 0.4(7)
C77 C74 C75 C76 -174.2(4)
C72 C71 C76 C75 2.7(6)
N2 C71 C76 C75 174.7(4)
C74 C75 C76 C71 -2.3(7)
C75 C74 C77 C78 104.0(6)
C73 C74 C77 C78 -70.4(6)
C75 C74 C77 C80 -16.6(6)
C73 C74 C77 C80 168.9(4)
C75 C74 C77 C79 -136.2(5)
C73 C74 C77 C79 49.4(6)

loop_
_platon_squeeze_void_nr
_platon_squeeze_void_average_x
_platon_squeeze_void_average_y
_platon_squeeze_void_average_z
_platon_squeeze_void_volume
_platon_squeeze_void_count_electrons
_platon_squeeze_void_content
1 0.369 0.236 0.695 26 0 ' '
2 0.500 0.500 0.000 152 56 ' '
3 0.631 0.764 0.305 26 0 ' '
